data_7245518
loop_
_publ_author_name
'Fang, Zeguo'
'Xie, Lin'
'Wang, Liang'
'Zhang, Qian'
'Li, Dong'

_publ_section_title
;
 Silver-catalyzed cascade cyclization and functionalization of
 N-aryl-4-pentenamides: an efficient route to \g-lactam-substituted
 quinone derivatives
;
_journal_issue 41
_journal_name_full 'RSC Advances'
_journal_page_first 26776
_journal_page_last 26780
_journal_paper_doi 10.1039/D2RA05283K
_journal_volume 12
_journal_year 2022
_chemical_formula_moiety 'C21 H16 Cl N O3'
_chemical_formula_sum 'C21 H16 Cl N O3'
_chemical_formula_weight 365.80
_space_group_crystal_system orthorhombic
_space_group_IT_number 29
_space_group_name_Hall 'P 2c -2ac'
_space_group_name_H-M_alt 'P c a 21'
_atom_sites_solution_hydrogens geom
_atom_sites_solution_primary direct
_audit_creation_date 2022-03-22
_audit_creation_method
;
Olex2 1.2
(compiled 2018.05.29 svn.r3508 for OlexSys, GUI svn.r5506)
;
_audit_update_record
;
2022-05-06 deposited with the CCDC.	2022-09-11 downloaded from the CCDC.
;
_cell_angle_alpha 90
_cell_angle_beta 90
_cell_angle_gamma 90
_cell_formula_units_Z 8
_cell_length_a 8.9190(3)
_cell_length_b 24.1190(8)
_cell_length_c 16.1511(5)
_cell_measurement_reflns_used 4397
_cell_measurement_temperature 293(2)
_cell_measurement_theta_max 70.4270
_cell_measurement_theta_min 5.2830
_cell_volume 3474.4(2)
_computing_cell_refinement 'CrysAlisPro 1.171.40.53 (Rigaku OD, 2019)'
_computing_data_collection 'CrysAlisPro 1.171.40.53 (Rigaku OD, 2019)'
_computing_data_reduction 'CrysAlisPro 1.171.40.53 (Rigaku OD, 2019)'
_computing_molecular_graphics 'Olex2 (Dolomanov et al., 2009)'
_computing_publication_material 'Olex2 (Dolomanov et al., 2009)'
_computing_structure_refinement 'ShelXL (Sheldrick, 2015)'
_computing_structure_solution 'ShelXS (Sheldrick, 2008)'
_diffrn_ambient_temperature 293(2)
_diffrn_detector 'CCD plate'
_diffrn_detector_area_resol_mean 16.2312
_diffrn_detector_type Eos
_diffrn_measured_fraction_theta_full 0.999
_diffrn_measured_fraction_theta_max 0.983
_diffrn_measurement_details
;
List of Runs (angles in degrees, time in seconds):

  # Type    Start    End  Width  t~exp~   \w     \q     \k     \f   Frames
#--------------------------------------------------------------------------
  1  \w   -108.00 -38.00   1.00    3.00    --  -33.50 178.00 150.00   70
  2  \w     78.00 104.00   1.00    3.00    --   36.47 178.00-180.00   26
  3  \w     11.00  58.00   1.00    3.00    --   36.47 -99.00-180.00   47
  4  \w     11.00  40.00   1.00    3.00    --   36.47 -37.00 120.00   29
  5  \w    -24.00   2.00   1.00    3.00    --   36.47 -37.00 120.00   26
  6  \w     18.00 104.00   1.00    3.00    --   36.47  57.00 120.00   86
  7  \w     49.00 124.00   1.00   12.50    --  108.00 -45.00  90.00   75
  8  \w     92.00 167.00   1.00   12.50    --  108.00  61.00 -90.00   75
  9  \w     40.00 134.00   1.00   12.50    --  108.00 -77.00 -30.00   94
 10  \w     54.00  86.00   1.00   12.50    --  108.00 -94.00-180.00   32
 11  \w    136.00 162.00   1.00   12.50    --  108.00  61.00  30.00   26
 12  \w     62.00 100.00   1.00    3.00    --   36.47 178.00 -60.00   38
 13  \w    -29.00  20.00   1.00    3.00    --   36.47 -77.00 150.00   49
 14  \w     64.00 103.00   1.00    3.00    --   36.47 178.00 150.00   39
 15  \w     52.00  86.00   1.00    3.00    --   36.47  77.00 150.00   34
 16  \w     64.00 147.00   1.00   12.50    --  108.00 178.00   0.00   83
 17  \w     88.00 132.00   1.00   12.50    --  108.00  45.00  60.00   44
 18  \w     47.00  89.00   1.00   12.50    --  108.00 -94.00 -60.00   42
 19  \w    115.00 145.00   1.00   12.50    --  108.00  61.00-150.00   30
;
_diffrn_measurement_device 'four-circle diffractometer'
_diffrn_measurement_device_type 'Xcalibur, Eos, Gemini'
_diffrn_measurement_method '\w scans'
_diffrn_orient_matrix_type 'CrysAlisPro convention (1999,Acta A55,543-557)'
_diffrn_orient_matrix_UB_11 0.1382361000
_diffrn_orient_matrix_UB_12 0.0364867000
_diffrn_orient_matrix_UB_13 -0.0175061000
_diffrn_orient_matrix_UB_21 0.0874130000
_diffrn_orient_matrix_UB_22 -0.0515232000
_diffrn_orient_matrix_UB_23 -0.0291167000
_diffrn_orient_matrix_UB_31 -0.0555981000
_diffrn_orient_matrix_UB_32 0.0096705000
_diffrn_orient_matrix_UB_33 -0.0891224000
_diffrn_radiation_monochromator graphite
_diffrn_radiation_probe x-ray
_diffrn_radiation_type CuK\a
_diffrn_radiation_wavelength 1.54184
_diffrn_reflns_av_R_equivalents 0.0316
_diffrn_reflns_av_unetI/netI 0.0350
_diffrn_reflns_Laue_measured_fraction_full 0.999
_diffrn_reflns_Laue_measured_fraction_max 0.983
_diffrn_reflns_limit_h_max 10
_diffrn_reflns_limit_h_min -10
_diffrn_reflns_limit_k_max 27
_diffrn_reflns_limit_k_min -28
_diffrn_reflns_limit_l_max 16
_diffrn_reflns_limit_l_min -19
_diffrn_reflns_number 13535
_diffrn_reflns_point_group_measured_fraction_full 0.803
_diffrn_reflns_point_group_measured_fraction_max 0.783
_diffrn_reflns_theta_full 67.684
_diffrn_reflns_theta_max 71.142
_diffrn_reflns_theta_min 3.665
_diffrn_source 'fine-focus sealed X-ray tube'
_diffrn_source_type 'Enhance (Cu) X-ray Source'
_exptl_absorpt_coefficient_mu 2.124
_exptl_absorpt_correction_T_max 1.00000
_exptl_absorpt_correction_T_min 0.94991
_exptl_absorpt_correction_type multi-scan
_exptl_absorpt_process_details
;
CrysAlisPro 1.171.40.53 (Rigaku Oxford Diffraction, 2019)
Empirical absorption correction using spherical harmonics,
 implemented in SCALE3 ABSPACK scaling algorithm.
;
_exptl_crystal_colour red
_exptl_crystal_colour_primary red
_exptl_crystal_density_diffrn 1.399
_exptl_crystal_description block
_exptl_crystal_F_000 1520
_exptl_crystal_size_max 0.15
_exptl_crystal_size_mid 0.12
_exptl_crystal_size_min 0.1
_refine_diff_density_max 0.261
_refine_diff_density_min -0.192
_refine_diff_density_rms 0.038
_refine_ls_abs_structure_details
;
 Flack x determined using 1329 quotients [(I+)-(I-)]/[(I+)+(I-)]
 (Parsons, Flack and Wagner, Acta Cryst. B69 (2013) 249-259).
;
_refine_ls_abs_structure_Flack -0.008(13)
_refine_ls_extinction_method none
_refine_ls_goodness_of_fit_ref 1.034
_refine_ls_hydrogen_treatment constr
_refine_ls_matrix_type full
_refine_ls_number_parameters 469
_refine_ls_number_reflns 5271
_refine_ls_number_restraints 1
_refine_ls_restrained_S_all 1.034
_refine_ls_R_factor_all 0.0498
_refine_ls_R_factor_gt 0.0425
_refine_ls_shift/su_max 0.000
_refine_ls_shift/su_mean 0.000
_refine_ls_structure_factor_coef Fsqd
_refine_ls_weighting_details 'w=1/[\s^2^(Fo^2^)+(0.0549P)^2^+0.3380P] where P=(Fo^2^+2Fc^2^)/3'
_refine_ls_weighting_scheme calc
_refine_ls_wR_factor_gt 0.1054
_refine_ls_wR_factor_ref 0.1124
_reflns_Friedel_coverage 0.531
_reflns_Friedel_fraction_full 0.590
_reflns_Friedel_fraction_max 0.565
_reflns_number_gt 4602
_reflns_number_total 5271
_reflns_threshold_expression 'I > 2\s(I)'
_cod_data_source_file d2ra05283k2.cif
_cod_data_source_block 20220330
_cod_original_cell_volume 3474.39(19)
_cod_database_code 7245518
_shelx_shelxl_version_number 2014/7
_chemical_oxdiff_formula C30H3O3N2Br1
_chemical_oxdiff_usercomment r
_shelx_space_group_comment
;
The symmetry employed for this shelxl refinement is uniquely defined
by the following loop, which should always be used as a source of
symmetry information in preference to the above space-group names.
They are only intended as comments.
;
_shelx_estimated_absorpt_t_max 0.816
_shelx_estimated_absorpt_t_min 0.741
_reflns_odcompleteness_completeness 99.92
_reflns_odcompleteness_iscentric 1
_reflns_odcompleteness_theta 66.97
_olex2_refinement_description
;
1. Fixed Uiso
 At 1.2 times of:
  All C(H) groups, All C(H,H) groups
2.a Ternary CH refined with riding coordinates:
 C10(H10), C10'(H10')
2.b Secondary CH2 refined with riding coordinates:
 C8(H8A,H8B), C9(H9A,H9B), C11(H11A,H11B), C8'(H8'A,H8'B), C9'(H9'A,H9'B),
 C11'(H11C,H11D)
2.c Aromatic/amide H refined with riding coordinates:
 C2(H2), C3(H3), C4(H4), C5(H5), C6(H6), C18(H18), C19(H19), C20(H20),
 C21(H21), C2'(H2'), C3'(H3'), C4'(H4'), C5'(H5'), C6'(H6'), C18'(H18'),
 C19'(H19'), C20'(H20'), C21'(H21')
;
_olex2_submission_special_instructions 'No special instructions were received'
_oxdiff_exptl_absorpt_empirical_details
;
Empirical correction (ABSPACK) includes:
- Absorption correction using spherical harmonics
- Frame scaling
;
_oxdiff_exptl_absorpt_empirical_full_max 1.124
_oxdiff_exptl_absorpt_empirical_full_min 0.918

loop_
_space_group_symop_operation_xyz
'x, y, z'
'-x, -y, z+1/2'
'-x+1/2, y, z+1/2'
'x+1/2, -y, z'

loop_
_atom_site_label
_atom_site_type_symbol
_atom_site_fract_x
_atom_site_fract_y
_atom_site_fract_z
_atom_site_U_iso_or_equiv
_atom_site_adp_type
_atom_site_occupancy
_atom_site_site_symmetry_order
_atom_site_calc_flag
_atom_site_refinement_flags_posn
_atom_site_refinement_flags_adp
_atom_site_refinement_flags_occupancy
_atom_site_disorder_assembly
_atom_site_disorder_group
Cl1 Cl 0.47314(13) 0.47071(4) 0.44946(7) 0.0611(3) Uani 1 1 d . . . . .
O1 O 0.7743(5) 0.22452(13) 0.3813(2) 0.0832(12) Uani 1 1 d . . . . .
O2 O 0.7976(4) 0.40086(13) 0.6827(2) 0.0711(9) Uani 1 1 d . . . . .
O3 O 0.5769(5) 0.57292(13) 0.5169(3) 0.0867(12) Uani 1 1 d . . . . .
N1 N 0.7204(4) 0.28775(12) 0.4828(2) 0.0467(7) Uani 1 1 d . . . . .
C1 C 0.6591(4) 0.24962(15) 0.5408(2) 0.0430(8) Uani 1 1 d . . . . .
C2 C 0.7031(5) 0.25055(18) 0.6227(3) 0.0538(9) Uani 1 1 d . . . . .
H2 H 0.7737 0.2763 0.6405 0.065 Uiso 1 1 calc R . . . .
C3 C 0.6421(6) 0.2132(2) 0.6785(3) 0.0676(12) Uani 1 1 d . . . . .
H3 H 0.6708 0.2142 0.7338 0.081 Uiso 1 1 calc R . . . .
C4 C 0.5391(6) 0.1747(2) 0.6520(3) 0.0721(14) Uani 1 1 d . . . . .
H4 H 0.4990 0.1492 0.6891 0.086 Uiso 1 1 calc R . . . .
C5 C 0.4959(6) 0.1741(2) 0.5706(3) 0.0716(14) Uani 1 1 d . . . . .
H5 H 0.4275 0.1476 0.5526 0.086 Uiso 1 1 calc R . . . .
C6 C 0.5521(5) 0.21198(18) 0.5149(3) 0.0537(9) Uani 1 1 d . . . . .
H6 H 0.5184 0.2123 0.4604 0.064 Uiso 1 1 calc R . . . .
C7 C 0.7762(5) 0.27155(17) 0.4077(3) 0.0549(10) Uani 1 1 d . . . . .
C8 C 0.8410(6) 0.32247(18) 0.3661(3) 0.0659(12) Uani 1 1 d . . . . .
H8A H 0.9494 0.3200 0.3633 0.079 Uiso 1 1 calc R . . . .
H8B H 0.8019 0.3263 0.3104 0.079 Uiso 1 1 calc R . . . .
C9 C 0.7938(5) 0.37102(17) 0.4192(3) 0.0582(10) Uani 1 1 d . . . . .
H9A H 0.7072 0.3895 0.3955 0.070 Uiso 1 1 calc R . . . .
H9B H 0.8748 0.3976 0.4244 0.070 Uiso 1 1 calc R . . . .
C10 C 0.7549(5) 0.34570(16) 0.5037(3) 0.0497(9) Uani 1 1 d . . . . .
H10 H 0.8431 0.3470 0.5399 0.060 Uiso 1 1 calc R . . . .
C11 C 0.6226(5) 0.37312(16) 0.5469(3) 0.0510(9) Uani 1 1 d . . . . .
H11A H 0.5360 0.3718 0.5105 0.061 Uiso 1 1 calc R . . . .
H11B H 0.5983 0.3523 0.5965 0.061 Uiso 1 1 calc R . . . .
C12 C 0.7528(5) 0.44062(16) 0.6442(3) 0.0498(9) Uani 1 1 d . . . . .
C13 C 0.6532(4) 0.43224(15) 0.5700(2) 0.0451(8) Uani 1 1 d . . . . .
C14 C 0.5972(4) 0.47635(16) 0.5317(3) 0.0479(8) Uani 1 1 d . . . . .
C15 C 0.6304(5) 0.53483(16) 0.5552(3) 0.0529(9) Uani 1 1 d . . . . .
C16 C 0.7311(4) 0.54351(16) 0.6265(3) 0.0497(9) Uani 1 1 d . . . . .
C17 C 0.7909(4) 0.49821(17) 0.6697(2) 0.0505(9) Uani 1 1 d . . . . .
C18 C 0.8837(6) 0.5071(2) 0.7365(3) 0.0677(12) Uani 1 1 d . . . . .
H18 H 0.9229 0.4772 0.7657 0.081 Uiso 1 1 calc R . . . .
C19 C 0.9189(7) 0.5615(2) 0.7603(4) 0.0801(15) Uani 1 1 d . . . . .
H19 H 0.9809 0.5676 0.8056 0.096 Uiso 1 1 calc R . . . .
C20 C 0.8624(6) 0.6054(2) 0.7169(3) 0.0719(14) Uani 1 1 d . . . . .
H20 H 0.8880 0.6413 0.7325 0.086 Uiso 1 1 calc R . . . .
C21 C 0.7683(5) 0.59722(18) 0.6507(3) 0.0626(11) Uani 1 1 d . . . . .
H21 H 0.7296 0.6274 0.6220 0.075 Uiso 1 1 calc R . . . .
Cl1' Cl 0.68951(14) 0.03390(6) 0.18551(8) 0.0739(3) Uani 1 1 d . . . . .
O1' O 0.4085(5) 0.27355(14) 0.0915(2) 0.0758(10) Uani 1 1 d . . . . .
O2' O 0.3408(4) 0.10819(12) 0.4044(2) 0.0654(8) Uani 1 1 d . . . . .
O3' O 0.5983(4) -0.06663(14) 0.2637(2) 0.0735(10) Uani 1 1 d . . . . .
N1' N 0.3878(4) 0.21155(13) 0.1987(2) 0.0521(8) Uani 1 1 d . . . . .
C1' C 0.3603(5) 0.24973(17) 0.2644(3) 0.0509(9) Uani 1 1 d . . . . .
C2' C 0.2610(6) 0.2364(2) 0.3261(3) 0.0691(12) Uani 1 1 d . . . . .
H2' H 0.2108 0.2026 0.3252 0.083 Uiso 1 1 calc R . . . .
C3' C 0.2358(7) 0.2741(2) 0.3906(3) 0.0780(15) Uani 1 1 d . . . . .
H3' H 0.1688 0.2651 0.4326 0.094 Uiso 1 1 calc R . . . .
C4' C 0.3089(6) 0.3243(3) 0.3924(3) 0.0779(15) Uani 1 1 d . . . . .
H4' H 0.2909 0.3496 0.4348 0.093 Uiso 1 1 calc R . . . .
C5' C 0.4078(6) 0.3362(2) 0.3312(4) 0.0758(14) Uani 1 1 d . . . . .
H5' H 0.4578 0.3701 0.3321 0.091 Uiso 1 1 calc R . . . .
C6' C 0.4362(5) 0.29970(19) 0.2679(3) 0.0605(11) Uani 1 1 d . . . . .
H6' H 0.5063 0.3086 0.2274 0.073 Uiso 1 1 calc R . . . .
C7' C 0.4075(5) 0.22632(19) 0.1181(3) 0.0577(10) Uani 1 1 d . . . . .
C8' C 0.4303(7) 0.1743(2) 0.0690(3) 0.0811(15) Uani 1 1 d . . . . .
H8'A H 0.5340 0.1710 0.0516 0.097 Uiso 1 1 calc R . . . .
H8'B H 0.3669 0.1743 0.0202 0.097 Uiso 1 1 calc R . . . .
C9' C 0.3883(7) 0.1272(2) 0.1261(3) 0.0811(17) Uani 1 1 d . . . . .
H9'A H 0.4613 0.0974 0.1223 0.097 Uiso 1 1 calc R . . . .
H9'B H 0.2904 0.1125 0.1117 0.097 Uiso 1 1 calc R . . . .
C10' C 0.3863(5) 0.15126(16) 0.2127(3) 0.0561(10) Uani 1 1 d . . . . .
H10' H 0.2920 0.1410 0.2399 0.067 Uiso 1 1 calc R . . . .
C11' C 0.5185(5) 0.13347(16) 0.2682(3) 0.0499(9) Uani 1 1 d . . . . .
H11C H 0.6113 0.1360 0.2372 0.060 Uiso 1 1 calc R . . . .
H11D H 0.5257 0.1583 0.3153 0.060 Uiso 1 1 calc R . . . .
C12' C 0.3926(4) 0.06815(15) 0.3700(2) 0.0459(8) Uani 1 1 d . . . . .
C13' C 0.4971(4) 0.07504(15) 0.2983(2) 0.0445(8) Uani 1 1 d . . . . .
C14' C 0.5622(4) 0.02993(16) 0.2660(2) 0.0480(9) Uani 1 1 d . . . . .
C15' C 0.5325(4) -0.02805(16) 0.2946(3) 0.0510(10) Uani 1 1 d . . . . .
C16' C 0.4212(4) -0.03507(15) 0.3611(3) 0.0496(9) Uani 1 1 d . . . . .
C17' C 0.3547(4) 0.01103(16) 0.3980(2) 0.0455(8) Uani 1 1 d . . . . .
C18' C 0.2502(5) 0.00381(18) 0.4611(3) 0.0559(10) Uani 1 1 d . . . . .
H18' H 0.2070 0.0345 0.4866 0.067 Uiso 1 1 calc R . . . .
C19' C 0.2106(6) -0.0497(2) 0.4859(3) 0.0692(13) Uani 1 1 d . . . . .
H19' H 0.1401 -0.0549 0.5276 0.083 Uiso 1 1 calc R . . . .
C20' C 0.2776(6) -0.09522(19) 0.4477(4) 0.0693(13) Uani 1 1 d . . . . .
H20' H 0.2505 -0.1309 0.4638 0.083 Uiso 1 1 calc R . . . .
C21' C 0.3815(5) -0.08839(18) 0.3877(3) 0.0638(12) Uani 1 1 d . . . . .
H21' H 0.4268 -0.1192 0.3638 0.077 Uiso 1 1 calc R . . . .

loop_
_atom_site_aniso_label
_atom_site_aniso_U_11
_atom_site_aniso_U_22
_atom_site_aniso_U_33
_atom_site_aniso_U_23
_atom_site_aniso_U_13
_atom_site_aniso_U_12
Cl1 0.0729(6) 0.0567(6) 0.0536(5) -0.0044(5) -0.0170(5) 0.0051(5)
O1 0.142(3) 0.0474(18) 0.060(2) -0.0086(15) 0.038(2) 0.0042(19)
O2 0.094(2) 0.0538(18) 0.065(2) 0.0047(16) -0.0251(18) 0.0098(15)
O3 0.108(3) 0.0432(17) 0.109(3) -0.0001(19) -0.045(2) 0.0141(17)
N1 0.0617(18) 0.0353(16) 0.0431(17) -0.0026(13) 0.0034(14) -0.0027(13)
C1 0.0528(19) 0.0359(18) 0.0402(19) -0.0036(15) 0.0022(15) 0.0045(14)
C2 0.064(2) 0.049(2) 0.049(2) -0.0002(17) -0.0057(19) -0.0004(17)
C3 0.093(3) 0.065(3) 0.045(2) 0.010(2) 0.002(2) 0.010(2)
C4 0.091(3) 0.057(3) 0.067(3) 0.013(2) 0.026(3) -0.006(2)
C5 0.076(3) 0.064(3) 0.075(3) -0.012(2) 0.018(3) -0.023(2)
C6 0.055(2) 0.057(2) 0.049(2) -0.0071(18) 0.0001(18) -0.0054(17)
C7 0.072(3) 0.047(2) 0.046(2) -0.0027(18) 0.0083(19) 0.0053(18)
C8 0.081(3) 0.056(3) 0.061(3) 0.007(2) 0.023(2) 0.001(2)
C9 0.076(3) 0.042(2) 0.056(3) 0.0036(18) 0.004(2) -0.0096(18)
C10 0.057(2) 0.040(2) 0.052(2) -0.0007(17) -0.0009(17) -0.0059(15)
C11 0.059(2) 0.038(2) 0.055(2) -0.0010(17) -0.0025(18) -0.0038(16)
C12 0.058(2) 0.042(2) 0.049(2) -0.0013(17) -0.0009(17) 0.0047(16)
C13 0.054(2) 0.0361(18) 0.045(2) -0.0021(15) 0.0001(16) 0.0001(14)
C14 0.052(2) 0.043(2) 0.048(2) -0.0038(16) -0.0023(16) 0.0011(15)
C15 0.059(2) 0.040(2) 0.060(2) -0.0017(18) -0.0026(19) 0.0043(16)
C16 0.055(2) 0.044(2) 0.050(2) -0.0104(17) 0.0026(17) 0.0015(16)
C17 0.054(2) 0.051(2) 0.046(2) -0.0072(17) -0.0009(17) 0.0013(16)
C18 0.079(3) 0.070(3) 0.054(3) -0.010(2) -0.011(2) -0.002(2)
C19 0.095(4) 0.081(4) 0.064(3) -0.025(3) -0.016(3) -0.010(3)
C20 0.083(3) 0.060(3) 0.073(3) -0.024(3) 0.000(2) -0.015(2)
C21 0.072(3) 0.046(2) 0.070(3) -0.017(2) 0.006(2) -0.0011(19)
Cl1' 0.0708(6) 0.0918(9) 0.0593(7) 0.0052(6) 0.0100(5) 0.0186(6)
O1' 0.116(3) 0.057(2) 0.0546(19) 0.0106(16) -0.0084(18) -0.0044(18)
O2' 0.094(2) 0.0423(16) 0.0598(19) -0.0088(14) 0.0115(17) 0.0068(14)
O3' 0.073(2) 0.0549(19) 0.093(3) -0.0252(18) -0.0053(18) 0.0171(15)
N1' 0.066(2) 0.0392(17) 0.0511(19) 0.0011(14) -0.0076(16) 0.0016(14)
C1' 0.059(2) 0.046(2) 0.048(2) 0.0009(17) -0.0105(18) 0.0096(16)
C2' 0.083(3) 0.063(3) 0.061(3) 0.012(2) 0.003(2) 0.004(2)
C3' 0.092(4) 0.090(4) 0.051(3) 0.009(3) 0.008(2) 0.032(3)
C4' 0.086(3) 0.089(4) 0.059(3) -0.025(3) -0.016(3) 0.025(3)
C5' 0.076(3) 0.067(3) 0.084(4) -0.025(3) -0.014(3) 0.001(2)
C6' 0.056(2) 0.056(3) 0.069(3) -0.010(2) -0.002(2) -0.0015(18)
C7' 0.066(3) 0.057(3) 0.050(2) 0.000(2) -0.0042(19) 0.0003(19)
C8' 0.103(4) 0.079(4) 0.061(3) -0.022(3) 0.005(3) -0.006(3)
C9' 0.112(4) 0.055(3) 0.077(3) -0.013(3) -0.040(3) 0.020(3)
C10' 0.067(2) 0.039(2) 0.062(3) -0.0001(18) -0.019(2) -0.0021(17)
C11' 0.056(2) 0.044(2) 0.050(2) 0.0005(18) -0.0108(17) -0.0055(16)
C12' 0.054(2) 0.0378(18) 0.046(2) -0.0031(16) -0.0110(16) -0.0002(15)
C13' 0.0505(19) 0.0402(19) 0.0429(19) -0.0006(15) -0.0115(15) -0.0025(14)
C14' 0.050(2) 0.052(2) 0.042(2) -0.0052(17) -0.0106(16) 0.0040(15)
C15' 0.050(2) 0.042(2) 0.061(3) -0.0109(18) -0.0178(18) 0.0057(15)
C16' 0.054(2) 0.0409(19) 0.054(2) -0.0011(17) -0.0195(17) 0.0016(15)
C17' 0.054(2) 0.0410(19) 0.042(2) -0.0006(15) -0.0143(15) -0.0009(15)
C18' 0.063(2) 0.058(2) 0.048(2) 0.0001(19) -0.0092(19) -0.0041(19)
C19' 0.071(3) 0.080(3) 0.056(3) 0.021(2) -0.016(2) -0.018(2)
C20' 0.078(3) 0.053(2) 0.077(3) 0.022(2) -0.024(3) -0.013(2)
C21' 0.073(3) 0.040(2) 0.079(3) 0.004(2) -0.026(2) 0.0010(18)

loop_
_atom_type_symbol
_atom_type_description
_atom_type_scat_dispersion_real
_atom_type_scat_dispersion_imag
_atom_type_scat_source
C C 0.0181 0.0091 'International Tables Vol C Tables 4.2.6.8 and 6.1.1.4'
H H 0.0000 0.0000 'International Tables Vol C Tables 4.2.6.8 and 6.1.1.4'
Cl Cl 0.3639 0.7018 'International Tables Vol C Tables 4.2.6.8 and 6.1.1.4'
N N 0.0311 0.0180 'International Tables Vol C Tables 4.2.6.8 and 6.1.1.4'
O O 0.0492 0.0322 'International Tables Vol C Tables 4.2.6.8 and 6.1.1.4'

loop_
_geom_angle_atom_site_label_1
_geom_angle_atom_site_label_2
_geom_angle_atom_site_label_3
_geom_angle
_geom_angle_site_symmetry_1
_geom_angle_site_symmetry_3
_geom_angle_publ_flag
C1 N1 C10 123.0(3) . . ?
C7 N1 C1 122.6(3) . . ?
C7 N1 C10 113.5(3) . . ?
C2 C1 N1 120.8(4) . . ?
C2 C1 C6 119.8(4) . . ?
C6 C1 N1 119.4(3) . . ?
C1 C2 H2 120.0 . . ?
C1 C2 C3 120.1(4) . . ?
C3 C2 H2 120.0 . . ?
C2 C3 H3 120.0 . . ?
C4 C3 C2 120.0(5) . . ?
C4 C3 H3 120.0 . . ?
C3 C4 H4 120.2 . . ?
C5 C4 C3 119.5(4) . . ?
C5 C4 H4 120.2 . . ?
C4 C5 H5 119.4 . . ?
C4 C5 C6 121.2(5) . . ?
C6 C5 H5 119.4 . . ?
C1 C6 H6 120.4 . . ?
C5 C6 C1 119.3(4) . . ?
C5 C6 H6 120.4 . . ?
O1 C7 N1 125.0(4) . . ?
O1 C7 C8 127.5(4) . . ?
N1 C7 C8 107.5(4) . . ?
C7 C8 H8A 110.6 . . ?
C7 C8 H8B 110.6 . . ?
H8A C8 H8B 108.7 . . ?
C9 C8 C7 105.7(4) . . ?
C9 C8 H8A 110.6 . . ?
C9 C8 H8B 110.6 . . ?
C8 C9 H9A 110.7 . . ?
C8 C9 H9B 110.7 . . ?
C8 C9 C10 105.0(3) . . ?
H9A C9 H9B 108.8 . . ?
C10 C9 H9A 110.7 . . ?
C10 C9 H9B 110.7 . . ?
N1 C10 C9 102.8(3) . . ?
N1 C10 H10 109.6 . . ?
N1 C10 C11 110.8(3) . . ?
C9 C10 H10 109.6 . . ?
C11 C10 C9 114.2(4) . . ?
C11 C10 H10 109.6 . . ?
C10 C11 H11A 109.1 . . ?
C10 C11 H11B 109.1 . . ?
H11A C11 H11B 107.8 . . ?
C13 C11 C10 112.7(3) . . ?
C13 C11 H11A 109.1 . . ?
C13 C11 H11B 109.1 . . ?
O2 C12 C13 119.8(4) . . ?
O2 C12 C17 121.5(4) . . ?
C17 C12 C13 118.7(3) . . ?
C11 C13 C12 115.7(3) . . ?
C14 C13 C11 125.3(4) . . ?
C14 C13 C12 119.0(4) . . ?
C13 C14 Cl1 122.3(3) . . ?
C13 C14 C15 124.4(4) . . ?
C15 C14 Cl1 113.3(3) . . ?
O3 C15 C14 120.8(4) . . ?
O3 C15 C16 122.2(4) . . ?
C16 C15 C14 117.0(4) . . ?
C17 C16 C15 120.6(4) . . ?
C21 C16 C15 119.7(4) . . ?
C21 C16 C17 119.7(4) . . ?
C16 C17 C12 120.2(4) . . ?
C18 C17 C12 119.9(4) . . ?
C18 C17 C16 119.8(4) . . ?
C17 C18 H18 120.2 . . ?
C17 C18 C19 119.6(5) . . ?
C19 C18 H18 120.2 . . ?
C18 C19 H19 119.9 . . ?
C20 C19 C18 120.2(5) . . ?
C20 C19 H19 119.9 . . ?
C19 C20 H20 119.6 . . ?
C19 C20 C21 120.8(5) . . ?
C21 C20 H20 119.6 . . ?
C16 C21 H21 120.1 . . ?
C20 C21 C16 119.8(5) . . ?
C20 C21 H21 120.1 . . ?
C1' N1' C10' 121.5(4) . . ?
C7' N1' C1' 124.4(4) . . ?
C7' N1' C10' 114.0(4) . . ?
C2' C1' N1' 120.0(4) . . ?
C2' C1' C6' 119.3(4) . . ?
C6' C1' N1' 120.6(4) . . ?
C1' C2' H2' 120.3 . . ?
C1' C2' C3' 119.5(5) . . ?
C3' C2' H2' 120.3 . . ?
C2' C3' H3' 119.6 . . ?
C4' C3' C2' 120.8(5) . . ?
C4' C3' H3' 119.6 . . ?
C3' C4' H4' 120.7 . . ?
C5' C4' C3' 118.6(5) . . ?
C5' C4' H4' 120.7 . . ?
C4' C5' H5' 119.1 . . ?
C4' C5' C6' 121.8(5) . . ?
C6' C5' H5' 119.1 . . ?
C1' C6' H6' 120.0 . . ?
C5' C6' C1' 120.0(5) . . ?
C5' C6' H6' 120.0 . . ?
O1' C7' N1' 125.7(4) . . ?
O1' C7' C8' 126.5(5) . . ?
N1' C7' C8' 107.8(4) . . ?
C7' C8' H8'A 110.6 . . ?
C7' C8' H8'B 110.6 . . ?
C7' C8' C9' 105.8(4) . . ?
H8'A C8' H8'B 108.7 . . ?
C9' C8' H8'A 110.6 . . ?
C9' C8' H8'B 110.6 . . ?
C8' C9' H9'A 110.5 . . ?
C8' C9' H9'B 110.5 . . ?
C8' C9' C10' 106.2(4) . . ?
H9'A C9' H9'B 108.7 . . ?
C10' C9' H9'A 110.5 . . ?
C10' C9' H9'B 110.5 . . ?
N1' C10' C9' 103.7(4) . . ?
N1' C10' H10' 109.0 . . ?
N1' C10' C11' 110.9(3) . . ?
C9' C10' H10' 109.0 . . ?
C9' C10' C11' 114.9(4) . . ?
C11' C10' H10' 109.0 . . ?
C10' C11' H11C 109.5 . . ?
C10' C11' H11D 109.5 . . ?
H11C C11' H11D 108.1 . . ?
C13' C11' C10' 110.6(3) . . ?
C13' C11' H11C 109.5 . . ?
C13' C11' H11D 109.5 . . ?
O2' C12' C13' 120.4(4) . . ?
O2' C12' C17' 120.9(4) . . ?
C17' C12' C13' 118.7(3) . . ?
C12' C13' C11' 115.7(3) . . ?
C14' C13' C11' 125.6(4) . . ?
C14' C13' C12' 118.8(4) . . ?
C13' C14' Cl1' 122.2(3) . . ?
C13' C14' C15' 124.2(4) . . ?
C15' C14' Cl1' 113.6(3) . . ?
O3' C15' C14' 120.4(4) . . ?
O3' C15' C16' 122.7(4) . . ?
C16' C15' C14' 116.9(3) . . ?
C17' C16' C15' 120.5(4) . . ?
C17' C16' C21' 119.5(4) . . ?
C21' C16' C15' 120.0(4) . . ?
C16' C17' C12' 120.7(4) . . ?
C18' C17' C12' 119.4(4) . . ?
C18' C17' C16' 119.9(4) . . ?
C17' C18' H18' 120.2 . . ?
C17' C18' C19' 119.7(4) . . ?
C19' C18' H18' 120.2 . . ?
C18' C19' H19' 120.2 . . ?
C20' C19' C18' 119.5(5) . . ?
C20' C19' H19' 120.2 . . ?
C19' C20' H20' 119.5 . . ?
C21' C20' C19' 121.0(4) . . ?
C21' C20' H20' 119.5 . . ?
C16' C21' H21' 119.8 . . ?
C20' C21' C16' 120.4(5) . . ?
C20' C21' H21' 119.8 . . ?

loop_
_geom_bond_atom_site_label_1
_geom_bond_atom_site_label_2
_geom_bond_distance
_geom_bond_site_symmetry_2
_geom_bond_publ_flag
Cl1 C14 1.734(4) . ?
O1 C7 1.212(5) . ?
O2 C12 1.211(5) . ?
O3 C15 1.206(5) . ?
N1 C1 1.422(5) . ?
N1 C7 1.369(5) . ?
N1 C10 1.471(5) . ?
C1 C2 1.380(6) . ?
C1 C6 1.383(6) . ?
C2 H2 0.9300 . ?
C2 C3 1.385(6) . ?
C3 H3 0.9300 . ?
C3 C4 1.375(7) . ?
C4 H4 0.9300 . ?
C4 C5 1.370(7) . ?
C5 H5 0.9300 . ?
C5 C6 1.376(6) . ?
C6 H6 0.9300 . ?
C7 C8 1.514(6) . ?
C8 H8A 0.9700 . ?
C8 H8B 0.9700 . ?
C8 C9 1.511(6) . ?
C9 H9A 0.9700 . ?
C9 H9B 0.9700 . ?
C9 C10 1.535(6) . ?
C10 H10 0.9800 . ?
C10 C11 1.522(6) . ?
C11 H11A 0.9700 . ?
C11 H11B 0.9700 . ?
C11 C13 1.499(5) . ?
C12 C13 1.505(5) . ?
C12 C17 1.488(5) . ?
C13 C14 1.328(5) . ?
C14 C15 1.490(5) . ?
C15 C16 1.476(6) . ?
C16 C17 1.401(6) . ?
C16 C21 1.393(5) . ?
C17 C18 1.377(6) . ?
C18 H18 0.9300 . ?
C18 C19 1.402(7) . ?
C19 H19 0.9300 . ?
C19 C20 1.366(8) . ?
C20 H20 0.9300 . ?
C20 C21 1.375(7) . ?
C21 H21 0.9300 . ?
Cl1' C14' 1.729(4) . ?
O1' C7' 1.218(5) . ?
O2' C12' 1.206(5) . ?
O3' C15' 1.208(5) . ?
N1' C1' 1.426(5) . ?
N1' C7' 1.360(6) . ?
N1' C10' 1.472(5) . ?
C1' C2' 1.373(7) . ?
C1' C6' 1.383(6) . ?
C2' H2' 0.9300 . ?
C2' C3' 1.400(7) . ?
C3' H3' 0.9300 . ?
C3' C4' 1.377(8) . ?
C4' H4' 0.9300 . ?
C4' C5' 1.356(8) . ?
C5' H5' 0.9300 . ?
C5' C6' 1.374(7) . ?
C6' H6' 0.9300 . ?
C7' C8' 1.500(7) . ?
C8' H8'A 0.9700 . ?
C8' H8'B 0.9700 . ?
C8' C9' 1.512(8) . ?
C9' H9'A 0.9700 . ?
C9' H9'B 0.9700 . ?
C9' C10' 1.515(7) . ?
C10' H10' 0.9800 . ?
C10' C11' 1.542(5) . ?
C11' H11C 0.9700 . ?
C11' H11D 0.9700 . ?
C11' C13' 1.503(5) . ?
C12' C13' 1.496(6) . ?
C12' C17' 1.489(5) . ?
C13' C14' 1.339(5) . ?
C14' C15' 1.496(6) . ?
C15' C16' 1.472(6) . ?
C16' C17' 1.394(5) . ?
C16' C21' 1.401(6) . ?
C17' C18' 1.392(6) . ?
C18' H18' 0.9300 . ?
C18' C19' 1.396(6) . ?
C19' H19' 0.9300 . ?
C19' C20' 1.394(8) . ?
C20' H20' 0.9300 . ?
C20' C21' 1.351(8) . ?
C21' H21' 0.9300 . ?

loop_
_geom_torsion_atom_site_label_1
_geom_torsion_atom_site_label_2
_geom_torsion_atom_site_label_3
_geom_torsion_atom_site_label_4
_geom_torsion
_geom_torsion_site_symmetry_1
_geom_torsion_site_symmetry_2
_geom_torsion_site_symmetry_3
_geom_torsion_site_symmetry_4
_geom_torsion_publ_flag
Cl1 C14 C15 O3 -2.2(6) . . . . ?
Cl1 C14 C15 C16 178.0(3) . . . . ?
O1 C7 C8 C9 171.9(5) . . . . ?
O2 C12 C13 C11 -2.8(6) . . . . ?
O2 C12 C13 C14 175.7(4) . . . . ?
O2 C12 C17 C16 -176.7(4) . . . . ?
O2 C12 C17 C18 2.5(7) . . . . ?
O3 C15 C16 C17 179.8(5) . . . . ?
O3 C15 C16 C21 -0.8(7) . . . . ?
N1 C1 C2 C3 179.9(4) . . . . ?
N1 C1 C6 C5 178.2(4) . . . . ?
N1 C7 C8 C9 -9.0(5) . . . . ?
N1 C10 C11 C13 179.6(3) . . . . ?
C1 N1 C7 O1 3.1(7) . . . . ?
C1 N1 C7 C8 -176.0(4) . . . . ?
C1 N1 C10 C9 -171.6(3) . . . . ?
C1 N1 C10 C11 -49.3(5) . . . . ?
C1 C2 C3 C4 0.9(7) . . . . ?
C2 C1 C6 C5 -3.1(6) . . . . ?
C2 C3 C4 C5 -0.9(8) . . . . ?
C3 C4 C5 C6 -1.0(8) . . . . ?
C4 C5 C6 C1 3.0(8) . . . . ?
C6 C1 C2 C3 1.2(6) . . . . ?
C7 N1 C1 C2 131.1(4) . . . . ?
C7 N1 C1 C6 -50.2(5) . . . . ?
C7 N1 C10 C9 19.1(5) . . . . ?
C7 N1 C10 C11 141.4(4) . . . . ?
C7 C8 C9 C10 20.1(5) . . . . ?
C8 C9 C10 N1 -23.2(4) . . . . ?
C8 C9 C10 C11 -143.3(4) . . . . ?
C9 C10 C11 C13 -65.0(5) . . . . ?
C10 N1 C1 C2 -37.2(5) . . . . ?
C10 N1 C1 C6 141.4(4) . . . . ?
C10 N1 C7 O1 172.4(5) . . . . ?
C10 N1 C7 C8 -6.7(5) . . . . ?
C10 C11 C13 C12 -75.9(5) . . . . ?
C10 C11 C13 C14 105.7(5) . . . . ?
C11 C13 C14 Cl1 2.0(6) . . . . ?
C11 C13 C14 C15 -179.3(4) . . . . ?
C12 C13 C14 Cl1 -176.3(3) . . . . ?
C12 C13 C14 C15 2.4(6) . . . . ?
C12 C17 C18 C19 -179.9(5) . . . . ?
C13 C12 C17 C16 1.8(6) . . . . ?
C13 C12 C17 C18 -179.0(4) . . . . ?
C13 C14 C15 O3 179.0(5) . . . . ?
C13 C14 C15 C16 -0.8(6) . . . . ?
C14 C15 C16 C17 -0.4(6) . . . . ?
C14 C15 C16 C21 179.0(4) . . . . ?
C15 C16 C17 C12 -0.2(6) . . . . ?
C15 C16 C17 C18 -179.5(4) . . . . ?
C15 C16 C21 C20 -179.8(4) . . . . ?
C16 C17 C18 C19 -0.6(7) . . . . ?
C17 C12 C13 C11 178.7(3) . . . . ?
C17 C12 C13 C14 -2.8(6) . . . . ?
C17 C16 C21 C20 -0.4(7) . . . . ?
C17 C18 C19 C20 -0.6(9) . . . . ?
C18 C19 C20 C21 1.3(9) . . . . ?
C19 C20 C21 C16 -0.8(8) . . . . ?
C21 C16 C17 C12 -179.6(4) . . . . ?
C21 C16 C17 C18 1.1(6) . . . . ?
Cl1' C14' C15' O3' 2.2(5) . . . . ?
Cl1' C14' C15' C16' -177.9(3) . . . . ?
O1' C7' C8' C9' -169.0(5) . . . . ?
O2' C12' C13' C11' -5.9(5) . . . . ?
O2' C12' C13' C14' 174.5(4) . . . . ?
O2' C12' C17' C16' -176.5(4) . . . . ?
O2' C12' C17' C18' 4.4(5) . . . . ?
O3' C15' C16' C17' 176.2(4) . . . . ?
O3' C15' C16' C21' -3.8(6) . . . . ?
N1' C1' C2' C3' 179.5(4) . . . . ?
N1' C1' C6' C5' 179.6(4) . . . . ?
N1' C7' C8' C9' 12.1(6) . . . . ?
N1' C10' C11' C13' 167.0(4) . . . . ?
C1' N1' C7' O1' 2.1(8) . . . . ?
C1' N1' C7' C8' -178.9(4) . . . . ?
C1' N1' C10' C9' 168.8(4) . . . . ?
C1' N1' C10' C11' -67.3(5) . . . . ?
C1' C2' C3' C4' 0.3(8) . . . . ?
C2' C1' C6' C5' -2.3(7) . . . . ?
C2' C3' C4' C5' -1.0(8) . . . . ?
C3' C4' C5' C6' 0.1(8) . . . . ?
C4' C5' C6' C1' 1.5(8) . . . . ?
C6' C1' C2' C3' 1.4(7) . . . . ?
C7' N1' C1' C2' 141.3(5) . . . . ?
C7' N1' C1' C6' -40.6(6) . . . . ?
C7' N1' C10' C9' -7.1(5) . . . . ?
C7' N1' C10' C11' 116.8(4) . . . . ?
C7' C8' C9' C10' -16.1(6) . . . . ?
C8' C9' C10' N1' 14.1(5) . . . . ?
C8' C9' C10' C11' -107.2(5) . . . . ?
C9' C10' C11' C13' -75.8(5) . . . . ?
C10' N1' C1' C2' -34.2(6) . . . . ?
C10' N1' C1' C6' 143.9(4) . . . . ?
C10' N1' C7' O1' 177.9(5) . . . . ?
C10' N1' C7' C8' -3.1(5) . . . . ?
C10' C11' C13' C12' -79.9(4) . . . . ?
C10' C11' C13' C14' 99.6(5) . . . . ?
C11' C13' C14' Cl1' 2.8(5) . . . . ?
C11' C13' C14' C15' -176.7(3) . . . . ?
C12' C13' C14' Cl1' -177.7(3) . . . . ?
C12' C13' C14' C15' 2.8(5) . . . . ?
C12' C17' C18' C19' 178.0(4) . . . . ?
C13' C12' C17' C16' 3.3(5) . . . . ?
C13' C12' C17' C18' -175.9(3) . . . . ?
C13' C14' C15' O3' -178.2(4) . . . . ?
C13' C14' C15' C16' 1.6(5) . . . . ?
C14' C15' C16' C17' -3.6(5) . . . . ?
C14' C15' C16' C21' 176.4(3) . . . . ?
C15' C16' C17' C12' 1.2(5) . . . . ?
C15' C16' C17' C18' -179.7(3) . . . . ?
C15' C16' C21' C20' -178.9(4) . . . . ?
C16' C17' C18' C19' -1.2(6) . . . . ?
C17' C12' C13' C11' 174.3(3) . . . . ?
C17' C12' C13' C14' -5.2(5) . . . . ?
C17' C16' C21' C20' 1.1(6) . . . . ?
C17' C18' C19' C20' 0.7(6) . . . . ?
C18' C19' C20' C21' 0.7(7) . . . . ?
C19' C20' C21' C16' -1.6(7) . . . . ?
C21' C16' C17' C12' -178.9(3) . . . . ?
C21' C16' C17' C18' 0.3(5) . . . . ?
